data_7008857
loop_
_publ_author_name
'Berry, John F.'
'Cotton, F. Albert'
'Huang, Penglin'
'Murillo, Carlos A.'
'Wang, Xiaoping'

_publ_section_title
;
 A hardwon dirhodium paddlewheel with guanidinate type (hpp) bridging
 ligands
;
_journal_issue 23
_journal_name_full 'Dalton Transactions'
_journal_page_first 3713
_journal_paper_doi 10.1039/b513406d
_journal_year 2005
_chemical_formula_moiety 'C28 H48 Br N12 Rh2'
_chemical_formula_sum 'C28 H48 Br N12 Rh2'
_chemical_formula_weight 838.51
_chemical_name_common Rh2(hpp)4Br
_chemical_name_systematic
;
?
;
_space_group_IT_number 129
_symmetry_cell_setting tetragonal
_symmetry_space_group_name_Hall '-P 4a 2a'
_symmetry_space_group_name_H-M 'P 4/n m m :2'
_atom_sites_solution_hydrogens geom
_atom_sites_solution_primary direct
_atom_sites_solution_secondary difmap
_audit_creation_method SHELXL-97
_cell_angle_alpha 90.00
_cell_angle_beta 90.00
_cell_angle_gamma 90.00
_cell_formula_units_Z 2
_cell_length_a 13.976(7)
_cell_length_b 13.976(7)
_cell_length_c 8.139(9)
_cell_measurement_reflns_used 2925
_cell_measurement_temperature 213(2)
_cell_measurement_theta_max 27.42
_cell_measurement_theta_min 2.89
_cell_volume 1590(2)
_computing_cell_refinement SAINT
_computing_data_collection SMART
_computing_data_reduction SAINT
_computing_structure_refinement 'SHELXL-97 (Sheldrick, 1997)'
_computing_structure_solution 'SHELXS-97 (Sheldrick, 1990)'
_diffrn_ambient_temperature 213(2)
_diffrn_measured_fraction_theta_full 0.999
_diffrn_measured_fraction_theta_max 0.999
_diffrn_measurement_device_type 'Bruker SMART 1000 CCD'
_diffrn_measurement_method '\w scans'
_diffrn_radiation_monochromator graphite
_diffrn_radiation_source 'normal-focus sealed tube'
_diffrn_radiation_type MoK\a
_diffrn_radiation_wavelength 0.71073
_diffrn_reflns_av_R_equivalents 0.0372
_diffrn_reflns_av_sigmaI/netI 0.0196
_diffrn_reflns_limit_h_max 17
_diffrn_reflns_limit_h_min -18
_diffrn_reflns_limit_k_max 17
_diffrn_reflns_limit_k_min -17
_diffrn_reflns_limit_l_max 8
_diffrn_reflns_limit_l_min -10
_diffrn_reflns_number 9001
_diffrn_reflns_theta_full 27.46
_diffrn_reflns_theta_max 27.46
_diffrn_reflns_theta_min 2.06
_diffrn_standards_number 0
_exptl_absorpt_coefficient_mu 2.336
_exptl_absorpt_correction_T_max 0.8726
_exptl_absorpt_correction_T_min 0.7208
_exptl_absorpt_correction_type multi-scan
_exptl_absorpt_process_details SADABS
_exptl_crystal_colour 'dark brown'
_exptl_crystal_density_diffrn 1.752
_exptl_crystal_density_method 'not measured'
_exptl_crystal_description plate
_exptl_crystal_F_000 850
_exptl_crystal_size_max 0.15
_exptl_crystal_size_mid 0.10
_exptl_crystal_size_min 0.06
_refine_diff_density_max 1.063
_refine_diff_density_min -2.239
_refine_diff_density_rms 0.119
_refine_ls_extinction_method none
_refine_ls_goodness_of_fit_ref 1.113
_refine_ls_hydrogen_treatment noref
_refine_ls_matrix_type full
_refine_ls_number_parameters 100
_refine_ls_number_reflns 1042
_refine_ls_number_restraints 0
_refine_ls_restrained_S_all 1.113
_refine_ls_R_factor_all 0.0478
_refine_ls_R_factor_gt 0.0370
_refine_ls_shift/su_max 0.000
_refine_ls_shift/su_mean 0.000
_refine_ls_structure_factor_coef Fsqd
_refine_ls_weighting_details 'calc w=1/[\s^2^(Fo^2^)+(0.0446P)^2^+6.0973P] where P=(Fo^2^+2Fc^2^)/3'
_refine_ls_weighting_scheme calc
_refine_ls_wR_factor_gt 0.0995
_refine_ls_wR_factor_ref 0.1094
_reflns_number_gt 857
_reflns_number_total 1042
_reflns_threshold_expression >2sigma(I)
_cod_data_source_file b513406d.txt
_cod_data_source_block One
_cod_depositor_comments
;
The following automatic conversions were performed:
'_symmetry_cell_setting' value 'Tetragonal' changed to 'tetragonal'
according to '/home/saulius/struct/CIF-dictionaries/cif_core.dic'
dictionary named 'cif_core.dic' version 2.4.1 from 2010-06-29.

Automatic conversion script
Id: cif_fix_enum 1527 2010-12-29 10:47:43Z saulius 
;
_cod_original_sg_symbol_H-M 'P 4/n m m'
_cod_database_code 7008857

loop_
_symmetry_equiv_pos_as_xyz
'x, y, z'
'-x+1/2, -y+1/2, z'
'-y+1/2, x, z'
'y, -x+1/2, z'
'-x, y+1/2, -z'
'x+1/2, -y, -z'
'y+1/2, x+1/2, -z'
'-y, -x, -z'
'-x, -y, -z'
'x-1/2, y-1/2, -z'
'y-1/2, -x, -z'
'-y, x-1/2, -z'
'x, -y-1/2, z'
'-x-1/2, y, z'
'-y-1/2, -x-1/2, z'
'y, x, z'

loop_
_atom_site_label
_atom_site_type_symbol
_atom_site_fract_x
_atom_site_fract_y
_atom_site_fract_z
_atom_site_U_iso_or_equiv
_atom_site_adp_type
_atom_site_occupancy
_atom_site_symmetry_multiplicity
_atom_site_calc_flag
_atom_site_refinement_flags
_atom_site_disorder_assembly
_atom_site_disorder_group
Rh1 Rh 0.7500 0.7500 0.44001(9) 0.0203(2) Uani 1 8 d S . .
Rh2 Rh 0.7500 0.7500 0.73860(9) 0.0206(2) Uani 1 8 d S . .
Br1 Br 0.7500 0.7500 0.09556(16) 0.0422(4) Uani 1 8 d S . .
N1 N 0.6226(5) 0.8184(5) 0.4563(7) 0.0291(14) Uani 0.50 1 d P . .
N2 N 0.6059(4) 0.764(2) 0.7240(7) 0.031(5) Uani 0.50 1 d P . .
N3 N 0.4727(5) 0.8318(6) 0.5881(8) 0.0376(17) Uani 0.50 1 d P . .
C1 C 0.5677(6) 0.8041(5) 0.5892(9) 0.0262(15) Uani 0.50 1 d P . .
C2 C 0.5818(6) 0.8787(6) 0.3268(9) 0.036(2) Uani 0.50 1 d P . .
H2A H 0.6228 0.8764 0.2292 0.044 Uiso 1 2 calc SR . .
H2B H 0.5788 0.9452 0.3647 0.044 Uiso 0.50 1 calc PR . .
C3 C 0.4823(7) 0.8442(8) 0.2834(10) 0.043(2) Uani 0.50 1 d P . .
H3A H 0.4850 0.7778 0.2445 0.052 Uiso 0.50 1 calc PR . .
H3B H 0.4554 0.8839 0.1956 0.052 Uiso 0.50 1 calc PR . .
C4 C 0.4201(7) 0.8507(7) 0.4361(9) 0.041(2) Uani 0.50 1 d P . .
H4A H 0.3920 0.9148 0.4421 0.049 Uiso 0.50 1 calc PR . .
H4B H 0.3676 0.8046 0.4266 0.049 Uiso 0.50 1 calc PR . .
C5 C 0.4137(7) 0.8330(8) 0.7359(9) 0.040(2) Uani 0.50 1 d P . .
H5A H 0.3622 0.7859 0.7242 0.048 Uiso 0.50 1 calc PR . .
H5B H 0.3842 0.8962 0.7475 0.048 Uiso 0.50 1 calc PR . .
C6 C 0.4698(7) 0.8110(8) 0.8872(10) 0.045(2) Uani 0.50 1 d P . .
H6A H 0.4264 0.7907 0.9751 0.054 Uiso 0.50 1 calc PR . .
H6B H 0.5035 0.8686 0.9242 0.054 Uiso 0.50 1 calc PR . .
C7 C 0.5408(6) 0.7332(11) 0.8530(9) 0.034(4) Uani 0.50 1 d P . .
H7A H 0.5770 0.7185 0.9530 0.041 Uiso 0.50 1 calc PR . .
H7B H 0.5072 0.6750 0.8184 0.041 Uiso 0.50 1 calc PR . .

loop_
_atom_site_aniso_label
_atom_site_aniso_U_11
_atom_site_aniso_U_22
_atom_site_aniso_U_33
_atom_site_aniso_U_23
_atom_site_aniso_U_13
_atom_site_aniso_U_12
Rh1 0.0219(3) 0.0219(3) 0.0172(4) 0.000 0.000 0.000
Rh2 0.0219(3) 0.0219(3) 0.0182(4) 0.000 0.000 0.000
Br1 0.0485(5) 0.0485(5) 0.0296(6) 0.000 0.000 0.000
N1 0.032(3) 0.031(3) 0.024(3) 0.006(3) 0.000(3) 0.001(3)
N2 0.024(3) 0.043(17) 0.026(2) 0.001(4) 0.002(2) 0.000(4)
N3 0.027(4) 0.059(5) 0.027(3) -0.001(3) 0.000(3) 0.015(3)
C1 0.027(4) 0.025(4) 0.027(3) -0.006(3) -0.002(3) 0.002(3)
C2 0.044(5) 0.035(5) 0.030(3) 0.005(3) -0.001(3) 0.008(4)
C3 0.045(5) 0.056(6) 0.030(4) 0.000(4) -0.004(4) 0.011(5)
C4 0.034(5) 0.055(6) 0.033(4) 0.002(4) -0.006(3) 0.010(4)
C5 0.031(5) 0.056(6) 0.033(4) 0.000(4) 0.006(3) 0.013(4)
C6 0.040(5) 0.063(6) 0.033(4) 0.004(4) 0.008(4) 0.015(5)
C7 0.033(4) 0.038(13) 0.030(3) 0.007(4) 0.003(3) 0.000(4)

loop_
_atom_type_symbol
_atom_type_description
_atom_type_scat_dispersion_real
_atom_type_scat_dispersion_imag
_atom_type_scat_source
C C 0.0033 0.0016 'International Tables Vol C Tables 4.2.6.8 and 6.1.1.4'
H H 0.0000 0.0000 'International Tables Vol C Tables 4.2.6.8 and 6.1.1.4'
N N 0.0061 0.0033 'International Tables Vol C Tables 4.2.6.8 and 6.1.1.4'
Br Br -0.2901 2.4595 'International Tables Vol C Tables 4.2.6.8 and 6.1.1.4'
Rh Rh -1.1178 0.9187 'International Tables Vol C Tables 4.2.6.8 and 6.1.1.4'

loop_
_geom_angle_atom_site_label_1
_geom_angle_atom_site_label_2
_geom_angle_atom_site_label_3
_geom_angle
_geom_angle_site_symmetry_1
_geom_angle_site_symmetry_3
_geom_angle_publ_flag
N1 Rh1 N1 89.75(2) . 4_565 y
N1 Rh1 N1 89.75(2) . 3_655 y
N1 Rh1 N1 172.5(3) 4_565 3_655 y
N1 Rh1 N1 172.5(3) . 2_665 y
N1 Rh1 N1 89.75(2) 4_565 2_665 ?
N1 Rh1 N1 89.75(2) 3_655 2_665 ?
N1 Rh1 Rh2 86.24(17) . . ?
N1 Rh1 Rh2 86.24(17) 4_565 . ?
N1 Rh1 Rh2 86.24(17) 3_655 . ?
N1 Rh1 Rh2 86.24(17) 2_665 . ?
N1 Rh1 Br1 93.76(17) . . y
N1 Rh1 Br1 93.76(17) 4_565 . ?
N1 Rh1 Br1 93.76(17) 3_655 . ?
N1 Rh1 Br1 93.76(17) 2_665 . ?
Rh2 Rh1 Br1 180.0 . . y
N2 Rh2 N2 89.80(2) 4_565 . y
N2 Rh2 N2 89.80(2) 4_565 2_665 ?
N2 Rh2 N2 173.3(3) . 2_665 y
N2 Rh2 N2 89.80(2) . 3_655 y
N2 Rh2 N2 89.80(2) 2_665 3_655 ?
N2 Rh2 Rh1 86.63(16) 4_565 . ?
N2 Rh2 Rh1 86.64(16) . . ?
N2 Rh2 Rh1 86.63(16) 2_665 . ?
N2 Rh2 Rh1 86.63(16) 3_655 . ?
N2 Rh2 Br1 93.37(16) 4_565 1_556 ?
N2 Rh2 Br1 93.36(16) . 1_556 ?
N2 Rh2 Br1 93.36(16) 2_665 1_556 ?
N2 Rh2 Br1 93.36(16) 3_655 1_556 ?
Rh1 Rh2 Br1 180.0 . 1_556 ?
Rh1 Br1 Rh2 180.0 . 1_554 y
C1 N1 C2 116.3(7) . . ?
C1 N1 Rh1 119.1(5) . . ?
C2 N1 Rh1 124.5(5) . . ?
C1 N2 C7 117.6(7) . . ?
C1 N2 Rh2 118.9(7) . . ?
C7 N2 Rh2 123.4(9) . . ?
C1 N3 C5 122.7(7) . . ?
C1 N3 C4 122.6(7) . . ?
C5 N3 C4 114.3(7) . . ?
N1 C1 N2 119.5(7) . . ?
N1 C1 N3 120.2(7) . . ?
N2 C1 N3 120.3(7) . . ?
N1 C2 C3 110.0(7) . . ?
C2 C3 C4 108.4(7) . . ?
N3 C4 C3 113.1(7) . . ?
N3 C5 C6 112.4(7) . . ?
C5 C6 C7 110.1(7) . . ?
N2 C7 C6 109.5(14) . . ?

loop_
_geom_bond_atom_site_label_1
_geom_bond_atom_site_label_2
_geom_bond_distance
_geom_bond_site_symmetry_2
_geom_bond_publ_flag
Rh1 N1 2.025(7) . y
Rh1 N1 2.025(7) 4_565 ?
Rh1 N1 2.025(7) 3_655 ?
Rh1 N1 2.025(7) 2_665 ?
Rh1 Rh2 2.430(3) . y
Rh1 Br1 2.803(3) . y
Rh2 N2 2.026(7) 4_565 ?
Rh2 N2 2.026(7) . ?
Rh2 N2 2.026(7) 2_665 ?
Rh2 N2 2.026(7) 3_655 ?
Rh2 Br1 2.905(3) 1_556 ?
Br1 Rh2 2.905(3) 1_554 y
N1 C1 1.341(9) . ?
N1 C2 1.465(9) . ?
N2 C1 1.343(15) . ?
N2 C7 1.455(13) . ?
N3 C1 1.382(10) . ?
N3 C5 1.459(10) . ?
N3 C4 1.463(9) . ?
C2 C3 1.514(13) . ?
C3 C4 1.520(11) . ?
C5 C6 1.492(11) . ?
C6 C7 1.498(15) . ?

loop_
_geom_torsion_atom_site_label_1
_geom_torsion_atom_site_label_2
_geom_torsion_atom_site_label_3
_geom_torsion_atom_site_label_4
_geom_torsion
_geom_torsion_site_symmetry_1
_geom_torsion_site_symmetry_2
_geom_torsion_site_symmetry_3
_geom_torsion_site_symmetry_4
_geom_torsion_publ_flag
N1 Rh1 Rh2 N2 22.7(9) . . . . ?
